data_4021911
loop_
_publ_author_name
'Alexander Deiters'
'Martin Pettersson'
'Stephen F. Martin'

_publ_section_title
;
 General Strategy for the Syntheses of Corynanthe, Tacaman,
 and Oxindole Alkaloids
;
_journal_name_full 'Journal of Organic Chemistry'
_journal_page_first 6547
_journal_page_last 6561
_journal_paper_doi 10.1021/jo061032t
_journal_volume 71
_journal_year 2006
_chemical_formula_sum 'C28 H36 N2 O5 S2'
_chemical_formula_weight 544.71
_chemical_name_systematic
;
 ?
;
_space_group_IT_number 2
_symmetry_cell_setting triclinic
_symmetry_space_group_name_Hall '-P 1'
_symmetry_space_group_name_H-M 'P -1'
_atom_sites_solution_hydrogens geom
_atom_sites_solution_primary direct
_atom_sites_solution_secondary difmap
_audit_creation_method SHELXL-97
_cell_angle_alpha 107.147(1)
_cell_angle_beta 108.100(1)
_cell_angle_gamma 98.967(1)
_cell_formula_units_Z 2
_cell_length_a 11.0013(2)
_cell_length_b 11.1975(2)
_cell_length_c 12.6806(3)
_cell_measurement_reflns_used 4559
_cell_measurement_temperature 153(2)
_cell_measurement_theta_max 27.5
_cell_measurement_theta_min 3
_cell_volume 1365.12(5)
_computing_cell_refinement 'Collect software, Nonius B.V. 1998'
_computing_data_collection 'Collect software, Nonius B.V. 1998'
_computing_data_reduction
;
DENZO and Scalepack (Otwinoski and Minor, 1997)
;
_computing_molecular_graphics 'XP SHELXTL/PC, Siemens Analytical'
_computing_structure_refinement 'XL SHELXTL/PC, Siemens Analytical'
_computing_structure_solution
;
SIR97 - Altomare A., Burla M.C., Camalli M., Cascarano G.L., Giacovazzo C., 
Guagliardi A., Moliterni A.G.G., Polidori G.,Spagna R.
;
_diffrn_ambient_temperature 153(2)
_diffrn_measured_fraction_theta_full 0.958
_diffrn_measured_fraction_theta_max 0.958
_diffrn_measurement_device_type 'Nonius Kappa CCD'
_diffrn_measurement_method \w-scans
_diffrn_radiation_monochromator graphite
_diffrn_radiation_source 'fine-focus sealed tube'
_diffrn_radiation_type MoK\a
_diffrn_radiation_wavelength 0.71073
_diffrn_reflns_av_R_equivalents 0.0309
_diffrn_reflns_av_sigmaI/netI 0.0803
_diffrn_reflns_limit_h_max 11
_diffrn_reflns_limit_h_min -14
_diffrn_reflns_limit_k_max 14
_diffrn_reflns_limit_k_min -14
_diffrn_reflns_limit_l_max 16
_diffrn_reflns_limit_l_min -15
_diffrn_reflns_number 8831
_diffrn_reflns_theta_full 27.49
_diffrn_reflns_theta_max 27.49
_diffrn_reflns_theta_min 3.00
_exptl_absorpt_coefficient_mu 0.236
_exptl_absorpt_correction_type none
_exptl_crystal_colour colorless
_exptl_crystal_density_diffrn 1.325
_exptl_crystal_density_method 'not measured'
_exptl_crystal_description plates
_exptl_crystal_F_000 580
_exptl_crystal_size_max 0.27
_exptl_crystal_size_mid 0.26
_exptl_crystal_size_min 0.10
_refine_diff_density_max 0.583
_refine_diff_density_min -0.343
_refine_diff_density_rms 0.065
_refine_ls_extinction_method none
_refine_ls_goodness_of_fit_ref 1.001
_refine_ls_hydrogen_treatment mixed
_refine_ls_matrix_type full
_refine_ls_number_parameters 334
_refine_ls_number_reflns 6011
_refine_ls_number_restraints 0
_refine_ls_restrained_S_all 1.001
_refine_ls_R_factor_all 0.1019
_refine_ls_R_factor_gt 0.0574
_refine_ls_shift/su_max 0.000
_refine_ls_shift/su_mean 0.000
_refine_ls_structure_factor_coef Fsqd
_refine_ls_weighting_details 'calc w=1/[\s^2^(Fo^2^)+(0.0336P)^2^+1.8152P] where P=(Fo^2^+2Fc^2^)/3'
_refine_ls_weighting_scheme calc
_refine_ls_wR_factor_gt 0.1121
_refine_ls_wR_factor_ref 0.1322
_reflns_number_gt 4048
_reflns_number_total 6011
_reflns_threshold_expression >2sigma(I)
_cod_data_source_file jo061032trom20060521_042856.cif
_cod_depositor_comments
;
The following automatic conversions were performed:
'_symmetry_cell_setting' value 'Triclinic' changed to 'triclinic'
according to '/home/saulius/struct/CIF-dictionaries/cif_core.dic'
dictionary named 'cif_core.dic' version 2.4.1 from 2010-06-29.

Automatic conversion script
Id: cif_fix_enum 1527 2010-12-29 10:47:43Z saulius 
;
_cod_database_code 4021911

loop_
_symmetry_equiv_pos_as_xyz
'x, y, z'
'-x, -y, -z'

loop_
_atom_site_label
_atom_site_type_symbol
_atom_site_fract_x
_atom_site_fract_y
_atom_site_fract_z
_atom_site_U_iso_or_equiv
_atom_site_adp_type
_atom_site_occupancy
_atom_site_symmetry_multiplicity
_atom_site_calc_flag
_atom_site_refinement_flags
N1 N 0.4239(2) 0.7792(2) 0.46317(18) 0.0213(5) Uani 1 1 d .
C2 C 0.3570(3) 0.6927(2) 0.5035(2) 0.0209(6) Uani 1 1 d .
C3 C 0.4231(2) 0.6568(2) 0.6094(2) 0.0212(6) Uani 1 1 d .
H3 H 0.4813 0.6051 0.5919 0.025 Uiso 1 1 d R
C4 C 0.5022(3) 0.7786(2) 0.7203(2) 0.0225(6) Uani 1 1 d .
H4A H 0.5825 0.8168 0.7134 0.027 Uiso 1 1 d R
H4B H 0.4499 0.8397 0.7218 0.027 Uiso 1 1 d R
C5 C 0.5395(3) 0.7566(3) 0.8387(2) 0.0218(6) Uani 1 1 d .
H5 H 0.5710 0.8414 0.9000 0.026 Uiso 1 1 d R
C6 C 0.4141(3) 0.6889(3) 0.8490(2) 0.0254(6) Uani 1 1 d .
H6 H 0.4410 0.6412 0.8998 0.031 Uiso 1 1 d R
C7 C 0.3039(3) 0.5939(3) 0.7341(2) 0.0255(6) Uani 1 1 d .
N8 N 0.3154(2) 0.5799(2) 0.62831(19) 0.0237(5) Uani 1 1 d .
C9 C 0.2072(3) 0.4870(3) 0.5190(2) 0.0283(6) Uani 1 1 d .
H9A H 0.2442 0.4366 0.4680 0.034 Uiso 1 1 d R
H9B H 0.1509 0.4290 0.5379 0.034 Uiso 1 1 d R
C10 C 0.1280(3) 0.5616(3) 0.4548(3) 0.0300(7) Uani 1 1 d .
H10A H 0.0630 0.5050 0.3781 0.036 Uiso 1 1 d R
H10B H 0.0833 0.6052 0.5019 0.036 Uiso 1 1 d R
C11 C 0.2253(3) 0.6583(3) 0.4404(2) 0.0234(6) Uani 1 1 d .
C12 C 0.2010(3) 0.7230(3) 0.3560(2) 0.0240(6) Uani 1 1 d .
C13 C 0.0844(3) 0.7207(3) 0.2696(3) 0.0325(7) Uani 1 1 d .
H13 H -0.0001 0.6689 0.2583 0.039 Uiso 1 1 d R
C14 C 0.0936(3) 0.7947(3) 0.2012(3) 0.0356(7) Uani 1 1 d .
H14 H 0.0148 0.7939 0.1406 0.043 Uiso 1 1 d R
C15 C 0.2164(3) 0.8715(3) 0.2191(3) 0.0336(7) Uani 1 1 d .
H15 H 0.2194 0.9219 0.1700 0.040 Uiso 1 1 d R
C16 C 0.3332(3) 0.8756(3) 0.3046(2) 0.0272(6) Uani 1 1 d .
H16 H 0.4171 0.9291 0.3164 0.033 Uiso 1 1 d R
C17 C 0.3243(3) 0.7992(3) 0.3724(2) 0.0233(6) Uani 1 1 d .
C18 C 0.5574(3) 0.7913(3) 0.4768(2) 0.0226(6) Uani 1 1 d .
O19 O 0.62400(18) 0.7352(2) 0.52820(17) 0.0305(5) Uani 1 1 d .
O20 O 0.59496(17) 0.87199(18) 0.42694(16) 0.0249(4) Uani 1 1 d .
C21 C 0.7204(3) 0.8757(3) 0.4046(3) 0.0283(6) Uani 1 1 d .
C22 C 0.7042(3) 0.7441(3) 0.3161(3) 0.0402(8) Uani 1 1 d .
H22A H 0.6280 0.7239 0.2447 0.060 Uiso 1 1 d R
H22B H 0.6924 0.6796 0.3505 0.060 Uiso 1 1 d R
H22C H 0.7822 0.7450 0.2970 0.060 Uiso 1 1 d R
C23 C 0.8392(3) 0.9146(3) 0.5195(3) 0.0434(8) Uani 1 1 d .
H23A H 0.8461 0.9987 0.5730 0.065 Uiso 1 1 d R
H23B H 0.9184 0.9171 0.5023 0.065 Uiso 1 1 d R
H23C H 0.8286 0.8518 0.5559 0.065 Uiso 1 1 d R
C24 C 0.7255(3) 0.9797(3) 0.3505(3) 0.0384(8) Uani 1 1 d .
H24A H 0.6489 0.9534 0.2781 0.058 Uiso 1 1 d R
H24B H 0.8046 0.9920 0.3334 0.058 Uiso 1 1 d R
H24C H 0.7259 1.0596 0.4060 0.058 Uiso 1 1 d R
C25 C 0.6559(3) 0.6938(3) 0.8666(2) 0.0222(6) Uani 1 1 d .
S26 S 0.61652(7) 0.52620(7) 0.76864(6) 0.02884(18) Uani 1 1 d .
C27 C 0.7163(4) 0.4733(3) 0.8789(3) 0.0520(10) Uani 1 1 d .
H27A H 0.6897 0.3801 0.8513 0.062 Uiso 1 1 d R
H27B H 0.8086 0.5013 0.8922 0.062 Uiso 1 1 d R
C28 C 0.6959(4) 0.5277(3) 0.9892(3) 0.0555(10) Uani 1 1 d .
H28A H 0.6104 0.4814 0.9813 0.067 Uiso 1 1 d R
H28B H 0.7622 0.5180 1.0539 0.067 Uiso 1 1 d R
S29 S 0.70166(7) 0.69621(7) 1.02155(6) 0.03020(19) Uani 1 1 d .
C30 C 0.7822(3) 0.7843(3) 0.8767(2) 0.0299(7) Uani 1 1 d .
O31 O 0.8019(2) 0.9005(2) 0.9113(2) 0.0426(6) Uani 1 1 d .
O32 O 0.8688(2) 0.7210(2) 0.8528(2) 0.0463(6) Uani 1 1 d .
C33 C 1.0019(3) 0.8017(5) 0.8838(4) 0.0655(12) Uani 1 1 d .
H33A H 1.0224 0.8772 0.9534 0.079 Uiso 1 1 d R
H33B H 1.0662 0.7544 0.9019 0.079 Uiso 1 1 d R
C34 C 1.0081(4) 0.8441(5) 0.7843(4) 0.0733(14) Uani 1 1 d .
H34A H 1.0954 0.8979 0.8055 0.110 Uiso 1 1 d R
H34B H 0.9441 0.8919 0.7671 0.110 Uiso 1 1 d R
H34C H 0.9882 0.7682 0.7152 0.110 Uiso 1 1 d R
C35 C 0.3532(3) 0.7890(3) 0.9127(3) 0.0449(8) Uani 1 1 d .
H35A H 0.3435 0.8508 0.8741 0.054 Uiso 1 1 d R
H35B H 0.2661 0.7444 0.9028 0.054 Uiso 1 1 d R
C36 C 0.4329(4) 0.8610(4) 1.0421(3) 0.0572(10) Uani 1 1 d .
H36A H 0.3897 0.9214 1.0758 0.086 Uiso 1 1 d R
H36B H 0.5196 0.9072 1.0525 0.086 Uiso 1 1 d R
H36C H 0.4414 0.7997 1.0814 0.086 Uiso 1 1 d R
O37 O 0.20649(19) 0.5309(2) 0.74069(18) 0.0376(5) Uani 1 1 d .

loop_
_atom_site_aniso_label
_atom_site_aniso_U_11
_atom_site_aniso_U_22
_atom_site_aniso_U_33
_atom_site_aniso_U_23
_atom_site_aniso_U_13
_atom_site_aniso_U_12
N1 0.0168(12) 0.0282(12) 0.0202(11) 0.0135(9) 0.0057(9) 0.0031(9)
C2 0.0184(14) 0.0253(14) 0.0234(14) 0.0134(11) 0.0089(11) 0.0068(11)
C3 0.0155(13) 0.0276(14) 0.0242(14) 0.0151(11) 0.0079(11) 0.0042(11)
C4 0.0193(14) 0.0245(14) 0.0245(14) 0.0135(11) 0.0062(11) 0.0030(11)
C5 0.0221(14) 0.0241(13) 0.0182(13) 0.0092(11) 0.0059(11) 0.0042(11)
C6 0.0249(15) 0.0336(15) 0.0260(14) 0.0173(12) 0.0138(12) 0.0089(12)
C7 0.0208(15) 0.0332(15) 0.0301(15) 0.0201(12) 0.0100(12) 0.0103(12)
N8 0.0166(12) 0.0284(12) 0.0258(12) 0.0156(10) 0.0050(9) 0.0000(9)
C9 0.0201(15) 0.0287(15) 0.0324(16) 0.0153(12) 0.0047(12) -0.0006(11)
C10 0.0200(15) 0.0358(16) 0.0317(16) 0.0179(13) 0.0040(12) 0.0022(12)
C11 0.0171(14) 0.0288(14) 0.0242(14) 0.0127(12) 0.0062(11) 0.0031(11)
C12 0.0190(14) 0.0288(15) 0.0242(14) 0.0128(12) 0.0063(11) 0.0046(11)
C13 0.0207(15) 0.0419(18) 0.0353(17) 0.0207(14) 0.0061(13) 0.0061(13)
C14 0.0273(17) 0.0493(19) 0.0286(16) 0.0222(14) 0.0005(13) 0.0115(14)
C15 0.0348(18) 0.0422(18) 0.0303(16) 0.0232(14) 0.0099(14) 0.0129(14)
C16 0.0263(16) 0.0320(15) 0.0247(15) 0.0144(12) 0.0085(12) 0.0061(12)
C17 0.0203(14) 0.0291(14) 0.0210(14) 0.0122(11) 0.0053(11) 0.0069(11)
C18 0.0202(14) 0.0271(14) 0.0201(13) 0.0091(11) 0.0081(11) 0.0039(11)
O19 0.0210(10) 0.0476(12) 0.0364(11) 0.0293(10) 0.0130(9) 0.0136(9)
O20 0.0200(10) 0.0331(10) 0.0288(10) 0.0186(8) 0.0122(8) 0.0060(8)
C21 0.0215(15) 0.0379(16) 0.0343(16) 0.0208(13) 0.0151(13) 0.0070(12)
C22 0.048(2) 0.0469(19) 0.0436(19) 0.0254(16) 0.0294(17) 0.0197(16)
C23 0.0228(17) 0.062(2) 0.047(2) 0.0302(17) 0.0110(15) 0.0005(15)
C24 0.0385(19) 0.0434(18) 0.050(2) 0.0296(16) 0.0270(16) 0.0098(15)
C25 0.0209(14) 0.0268(14) 0.0176(13) 0.0100(11) 0.0054(11) 0.0025(11)
S26 0.0315(4) 0.0281(4) 0.0233(4) 0.0092(3) 0.0054(3) 0.0090(3)
C27 0.068(3) 0.047(2) 0.041(2) 0.0204(17) 0.0089(18) 0.0299(19)
C28 0.087(3) 0.047(2) 0.041(2) 0.0276(17) 0.020(2) 0.028(2)
S29 0.0332(4) 0.0367(4) 0.0201(4) 0.0145(3) 0.0058(3) 0.0087(3)
C30 0.0233(16) 0.0413(18) 0.0255(15) 0.0192(13) 0.0048(12) 0.0052(13)
O31 0.0315(12) 0.0373(13) 0.0493(14) 0.0227(11) 0.0035(10) -0.0061(10)
O32 0.0238(12) 0.0591(15) 0.0624(16) 0.0303(12) 0.0187(11) 0.0075(11)
C33 0.0221(19) 0.104(3) 0.086(3) 0.064(3) 0.0175(19) 0.0073(19)
C34 0.040(2) 0.112(4) 0.085(3) 0.068(3) 0.020(2) 0.011(2)
C35 0.040(2) 0.052(2) 0.051(2) 0.0158(17) 0.0302(17) 0.0145(16)
C36 0.083(3) 0.054(2) 0.052(2) 0.0201(18) 0.045(2) 0.024(2)
O37 0.0225(11) 0.0542(14) 0.0414(12) 0.0272(11) 0.0149(9) 0.0003(10)

loop_
_atom_type_symbol
_atom_type_description
_atom_type_scat_dispersion_real
_atom_type_scat_dispersion_imag
_atom_type_scat_source
C C 0.0033 0.0016 'International Tables Vol C Tables 4.2.6.8 and 6.1.1.4'
H H 0.0000 0.0000 'International Tables Vol C Tables 4.2.6.8 and 6.1.1.4'
N N 0.0061 0.0033 'International Tables Vol C Tables 4.2.6.8 and 6.1.1.4'
O O 0.0106 0.0060 'International Tables Vol C Tables 4.2.6.8 and 6.1.1.4'
S S 0.1246 0.1234 'International Tables Vol C Tables 4.2.6.8 and 6.1.1.4'

loop_
_geom_angle_atom_site_label_1
_geom_angle_atom_site_label_2
_geom_angle_atom_site_label_3
_geom_angle
C18 N1 C17 126.5(2)
C18 N1 C2 121.5(2)
C17 N1 C2 106.9(2)
C11 C2 N1 109.5(2)
C11 C2 C3 125.3(2)
N1 C2 C3 125.0(2)
N8 C3 C2 106.6(2)
N8 C3 C4 110.4(2)
C2 C3 C4 110.7(2)
N8 C3 H3 109.8
C2 C3 H3 109.7
C4 C3 H3 109.6
C3 C4 C5 115.0(2)
C3 C4 H4A 109.1
C5 C4 H4A 108.4
C3 C4 H4B 107.6
C5 C4 H4B 109.0
H4A C4 H4B 107.6
C6 C5 C4 109.5(2)
C6 C5 C25 114.4(2)
C4 C5 C25 115.4(2)
C6 C5 H5 105.6
C4 C5 H5 105.9
C25 C5 H5 105.1
C7 C6 C5 117.1(2)
C7 C6 C35 107.8(2)
C5 C6 C35 111.1(2)
C7 C6 H6 107.2
C5 C6 H6 107.1
C35 C6 H6 106.0
O37 C7 N8 121.8(3)
O37 C7 C6 118.4(2)
N8 C7 C6 119.8(2)
C7 N8 C9 118.4(2)
C7 N8 C3 126.2(2)
C9 N8 C3 115.2(2)
N8 C9 C10 108.9(2)
N8 C9 H9A 109.4
C10 C9 H9A 109.1
N8 C9 H9B 110.3
C10 C9 H9B 110.6
H9A C9 H9B 108.5
C11 C10 C9 106.8(2)
C11 C10 H10A 109.9
C9 C10 H10A 111.6
C11 C10 H10B 110.2
C9 C10 H10B 109.5
H10A C10 H10B 108.8
C2 C11 C12 108.4(2)
C2 C11 C10 123.0(2)
C12 C11 C10 128.5(2)
C13 C12 C17 120.5(2)
C13 C12 C11 132.1(2)
C17 C12 C11 107.5(2)
C14 C13 C12 118.4(3)
C14 C13 H13 120.9
C12 C13 H13 120.7
C13 C14 C15 120.8(3)
C13 C14 H14 119.9
C15 C14 H14 119.3
C16 C15 C14 121.8(3)
C16 C15 H15 119.5
C14 C15 H15 118.8
C15 C16 C17 117.5(3)
C15 C16 H16 121.1
C17 C16 H16 121.4
C16 C17 C12 121.1(2)
C16 C17 N1 131.3(2)
C12 C17 N1 107.7(2)
O19 C18 O20 127.3(2)
O19 C18 N1 122.3(2)
O20 C18 N1 110.3(2)
C18 O20 C21 119.6(2)
O20 C21 C22 107.8(2)
O20 C21 C23 111.2(2)
C22 C21 C23 112.8(3)
O20 C21 C24 102.1(2)
C22 C21 C24 111.5(2)
C23 C21 C24 110.9(2)
C21 C22 H22A 109.7
C21 C22 H22B 109.1
H22A C22 H22B 109.5
C21 C22 H22C 109.6
H22A C22 H22C 109.5
H22B C22 H22C 109.5
C21 C23 H23A 110.2
C21 C23 H23B 109.3
H23A C23 H23B 109.5
C21 C23 H23C 109.0
H23A C23 H23C 109.5
H23B C23 H23C 109.5
C21 C24 H24A 109.5
C21 C24 H24B 109.7
H24A C24 H24B 109.5
C21 C24 H24C 109.2
H24A C24 H24C 109.5
H24B C24 H24C 109.5
C30 C25 C5 109.1(2)
C30 C25 S26 115.4(2)
C5 C25 S26 113.75(18)
C30 C25 S29 101.39(17)
C5 C25 S29 108.98(17)
S26 C25 S29 107.31(13)
C27 S26 C25 96.13(14)
C28 C27 S26 108.6(3)
C28 C27 H27A 109.8
S26 C27 H27A 109.4
C28 C27 H27B 110.0
S26 C27 H27B 110.5
H27A C27 H27B 108.6
C27 C28 S29 110.6(2)
C27 C28 H28A 109.2
S29 C28 H28A 108.9
C27 C28 H28B 110.2
S29 C28 H28B 109.9
H28A C28 H28B 108.0
C28 S29 C25 97.91(14)
O31 C30 O32 125.1(3)
O31 C30 C25 122.2(3)
O32 C30 C25 112.5(2)
C30 O32 C33 115.9(3)
O32 C33 C34 110.5(3)
O32 C33 H33A 108.9
C34 C33 H33A 108.8
O32 C33 H33B 110.0
C34 C33 H33B 110.3
H33A C33 H33B 108.3
C33 C34 H34A 110.1
C33 C34 H34B 109.9
H34A C34 H34B 109.5
C33 C34 H34C 108.4
H34A C34 H34C 109.5
H34B C34 H34C 109.5
C36 C35 C6 114.6(3)
C36 C35 H35A 108.4
C6 C35 H35A 108.2
C36 C35 H35B 109.1
C6 C35 H35B 108.5
H35A C35 H35B 107.9
C35 C36 H36A 110.2
C35 C36 H36B 109.5
H36A C36 H36B 109.5
C35 C36 H36C 108.7
H36A C36 H36C 109.5
H36B C36 H36C 109.5

loop_
_geom_bond_atom_site_label_1
_geom_bond_atom_site_label_2
_geom_bond_distance
N1 C18 1.404(3)
N1 C17 1.421(3)
N1 C2 1.430(3)
C2 C11 1.347(4)
C2 C3 1.515(3)
C3 N8 1.477(3)
C3 C4 1.528(4)
C3 H3 0.9601
C4 C5 1.533(3)
C4 H4A 0.9600
C4 H4B 0.9600
C5 C6 1.529(3)
C5 C25 1.550(4)
C5 H5 0.9599
C6 C7 1.520(4)
C6 C35 1.548(4)
C6 H6 0.9600
C7 O37 1.228(3)
C7 N8 1.352(3)
N8 C9 1.469(3)
C9 C10 1.519(4)
C9 H9A 0.9601
C9 H9B 0.9600
C10 C11 1.493(4)
C10 H10A 0.9600
C10 H10B 0.9599
C11 C12 1.442(4)
C12 C13 1.394(4)
C12 C17 1.404(4)
C13 C14 1.379(4)
C13 H13 0.9600
C14 C15 1.395(4)
C14 H14 0.9600
C15 C16 1.384(4)
C15 H15 0.9600
C16 C17 1.394(4)
C16 H16 0.9599
C18 O19 1.201(3)
C18 O20 1.331(3)
O20 C21 1.489(3)
C21 C22 1.511(4)
C21 C23 1.512(4)
C21 C24 1.519(4)
C22 H22A 0.9601
C22 H22B 0.9600
C22 H22C 0.9600
C23 H23A 0.9600
C23 H23B 0.9600
C23 H23C 0.9601
C24 H24A 0.9600
C24 H24B 0.9600
C24 H24C 0.9601
C25 C30 1.533(4)
C25 S26 1.814(3)
C25 S29 1.861(3)
S26 C27 1.803(3)
C27 C28 1.454(5)
C27 H27A 0.9600
C27 H27B 0.9600
C28 S29 1.795(3)
C28 H28A 0.9600
C28 H28B 0.9599
C30 O31 1.203(3)
C30 O32 1.329(4)
O32 C33 1.461(4)
C33 C34 1.490(5)
C33 H33A 0.9600
C33 H33B 0.9600
C34 H34A 0.9599
C34 H34B 0.9600
C34 H34C 0.9600
C35 C36 1.488(5)
C35 H35A 0.9600
C35 H35B 0.9600
C36 H36A 0.9601
C36 H36B 0.9599
C36 H36C 0.9600

loop_
_geom_torsion_atom_site_label_1
_geom_torsion_atom_site_label_2
_geom_torsion_atom_site_label_3
_geom_torsion_atom_site_label_4
_geom_torsion
C18 N1 C2 C11 -154.9(2)
C17 N1 C2 C11 1.5(3)
C18 N1 C2 C3 31.0(4)
C17 N1 C2 C3 -172.6(2)
C11 C2 C3 N8 -0.6(4)
N1 C2 C3 N8 172.6(2)
C11 C2 C3 C4 -120.7(3)
N1 C2 C3 C4 52.5(3)
N8 C3 C4 C5 45.4(3)
C2 C3 C4 C5 163.2(2)
C3 C4 C5 C6 -54.5(3)
C3 C4 C5 C25 76.3(3)
C4 C5 C6 C7 33.0(3)
C25 C5 C6 C7 -98.3(3)
C4 C5 C6 C35 -91.4(3)
C25 C5 C6 C35 137.2(2)
C5 C6 C7 O37 174.5(2)
C35 C6 C7 O37 -59.4(3)
C5 C6 C7 N8 -4.9(4)
C35 C6 C7 N8 121.2(3)
O37 C7 N8 C9 0.4(4)
C6 C7 N8 C9 179.8(2)
O37 C7 N8 C3 175.5(3)
C6 C7 N8 C3 -5.1(4)
C2 C3 N8 C7 -135.2(3)
C4 C3 N8 C7 -14.9(4)
C2 C3 N8 C9 40.1(3)
C4 C3 N8 C9 160.4(2)
C7 N8 C9 C10 105.6(3)
C3 N8 C9 C10 -70.1(3)
N8 C9 C10 C11 52.9(3)
N1 C2 C11 C12 -0.5(3)
C3 C2 C11 C12 173.6(2)
N1 C2 C11 C10 175.7(2)
C3 C2 C11 C10 -10.2(4)
C9 C10 C11 C2 -16.8(4)
C9 C10 C11 C12 158.6(3)
C2 C11 C12 C13 179.3(3)
C10 C11 C12 C13 3.3(5)
C2 C11 C12 C17 -0.6(3)
C10 C11 C12 C17 -176.6(3)
C17 C12 C13 C14 0.0(4)
C11 C12 C13 C14 -179.9(3)
C12 C13 C14 C15 -0.9(5)
C13 C14 C15 C16 0.7(5)
C14 C15 C16 C17 0.3(4)
C15 C16 C17 C12 -1.2(4)
C15 C16 C17 N1 178.1(3)
C13 C12 C17 C16 1.1(4)
C11 C12 C17 C16 -179.0(3)
C13 C12 C17 N1 -178.4(3)
C11 C12 C17 N1 1.5(3)
C18 N1 C17 C16 -26.4(5)
C2 N1 C17 C16 178.8(3)
C18 N1 C17 C12 153.0(2)
C2 N1 C17 C12 -1.8(3)
C17 N1 C18 O19 -155.4(3)
C2 N1 C18 O19 -3.9(4)
C17 N1 C18 O20 25.2(3)
C2 N1 C18 O20 176.7(2)
O19 C18 O20 C21 15.2(4)
N1 C18 O20 C21 -165.4(2)
C18 O20 C21 C22 63.4(3)
C18 O20 C21 C23 -60.7(3)
C18 O20 C21 C24 -179.0(2)
C6 C5 C25 C30 -169.3(2)
C4 C5 C25 C30 62.3(3)
C6 C5 C25 S26 60.3(3)
C4 C5 C25 S26 -68.2(2)
C6 C5 C25 S29 -59.4(2)
C4 C5 C25 S29 172.17(17)
C30 C25 S26 C27 86.7(2)
C5 C25 S26 C27 -146.0(2)
S29 C25 S26 C27 -25.42(18)
C25 S26 C27 C28 43.6(3)
S26 C27 C28 S29 -45.0(4)
C27 C28 S29 C25 24.1(3)
C30 C25 S29 C28 -116.4(2)
C5 C25 S29 C28 128.6(2)
S26 C25 S29 C28 5.02(19)
C5 C25 C30 O31 30.5(3)
S26 C25 C30 O31 160.0(2)
S29 C25 C30 O31 -84.4(3)
C5 C25 C30 O32 -154.7(2)
S26 C25 C30 O32 -25.1(3)
S29 C25 C30 O32 90.4(2)
O31 C30 O32 C33 6.8(4)
C25 C30 O32 C33 -167.9(2)
C30 O32 C33 C34 -86.7(4)
C7 C6 C35 C36 160.8(3)
C5 C6 C35 C36 -69.7(3)
